data_4034684
loop_
_publ_author_name
'Manoharan, Ramasamy'
'Logeswaran, Ravichandran'
'Jeganmohan, Masilamani'

_publ_section_title
;
 Ru(II)- or Rh(III)-Catalyzed Difunctionalization of Alkenes by Tandem
 Cyclization of N-Aryl Acrylamides with Alkenes.
;
_journal_name_full 'The Journal of organic chemistry'
_journal_paper_doi 10.1021/acs.joc.9b02527
_journal_year 2019
_chemical_formula_moiety 'C22 H20 N2 O3'
_chemical_formula_sum 'C22 H20 N2 O3'
_chemical_formula_weight 360.40
_space_group_crystal_system monoclinic
_space_group_IT_number 14
_space_group_name_Hall '-P 2yn'
_space_group_name_H-M_alt 'P 1 21/n 1'
_atom_sites_solution_hydrogens geom
_audit_creation_method SHELXL-2014/7
_cell_angle_alpha 90
_cell_angle_beta 98.6402(13)
_cell_angle_gamma 90
_cell_formula_units_Z 4
_cell_length_a 12.6714(4)
_cell_length_b 6.1189(2)
_cell_length_c 24.3445(8)
_cell_measurement_reflns_used 6337
_cell_measurement_temperature 296(2)
_cell_measurement_theta_max 27.09
_cell_measurement_theta_min 2.80
_cell_volume 1866.13(10)
_computing_cell_refinement 'Bruker SAINT'
_computing_data_collection 'Bruker APEX2'
_computing_data_reduction 'Bruker SAINT'
_computing_molecular_graphics 'Bruker SHELXTL'
_computing_publication_material 'Bruker SHELXTL'
_computing_structure_refinement 'SHELXL-2014/7 (Sheldrick, 2014)'
_computing_structure_solution 'SHELXS-97 (Sheldrick 2008)'
_diffrn_ambient_temperature 296(2)
_diffrn_measured_fraction_theta_full 1.000
_diffrn_measured_fraction_theta_max 1.000
_diffrn_measurement_device_type 'Bruker APEX-II CCD'
_diffrn_measurement_method '\f and \w scans'
_diffrn_radiation_type MoK\a
_diffrn_radiation_wavelength 0.71073
_diffrn_reflns_av_R_equivalents 0.0179
_diffrn_reflns_av_unetI/netI 0.0210
_diffrn_reflns_Laue_measured_fraction_full 1.000
_diffrn_reflns_Laue_measured_fraction_max 1.000
_diffrn_reflns_limit_h_max 15
_diffrn_reflns_limit_h_min -15
_diffrn_reflns_limit_k_max 7
_diffrn_reflns_limit_k_min -5
_diffrn_reflns_limit_l_max 24
_diffrn_reflns_limit_l_min -28
_diffrn_reflns_number 11525
_diffrn_reflns_point_group_measured_fraction_full 1.000
_diffrn_reflns_point_group_measured_fraction_max 1.000
_diffrn_reflns_theta_full 24.999
_diffrn_reflns_theta_max 24.999
_diffrn_reflns_theta_min 1.692
_exptl_absorpt_coefficient_mu 0.086
_exptl_absorpt_correction_T_max 0.991
_exptl_absorpt_correction_T_min 0.979
_exptl_absorpt_correction_type multi-scan
_exptl_absorpt_process_details 'SADABS V2014/5(Bruker AXS.Inc)'
_exptl_crystal_colour colourless
_exptl_crystal_density_diffrn 1.283
_exptl_crystal_description Rectangular
_exptl_crystal_F_000 760
_exptl_crystal_size_max 0.250
_exptl_crystal_size_mid 0.220
_exptl_crystal_size_min 0.100
_refine_diff_density_max 0.187
_refine_diff_density_min -0.183
_refine_diff_density_rms 0.035
_refine_ls_extinction_method none
_refine_ls_goodness_of_fit_ref 1.033
_refine_ls_hydrogen_treatment constr
_refine_ls_matrix_type full
_refine_ls_number_parameters 247
_refine_ls_number_reflns 3289
_refine_ls_number_restraints 0
_refine_ls_restrained_S_all 1.033
_refine_ls_R_factor_all 0.0537
_refine_ls_R_factor_gt 0.0405
_refine_ls_shift/su_max 0.000
_refine_ls_shift/su_mean 0.000
_refine_ls_structure_factor_coef Fsqd
_refine_ls_weighting_details 'w=1/[\s^2^(Fo^2^)+(0.0490P)^2^+0.6575P] where P=(Fo^2^+2Fc^2^)/3'
_refine_ls_weighting_scheme calc
_refine_ls_wR_factor_gt 0.0976
_refine_ls_wR_factor_ref 0.1084
_reflns_Friedel_coverage 0.000
_reflns_number_gt 2658
_reflns_number_total 3289
_reflns_threshold_expression 'I > 2\s(I)'
_cod_data_source_file jo9b02527_si_002.cif
_cod_data_source_block 4281
_cod_original_sg_symbol_H-M 'P 21/n'
_cod_database_code 4034684
_shelx_shelxl_version_number 2014/7
_shelx_space_group_comment
; 
The symmetry employed for this shelxl refinement is uniquely defined 
by the following loop, which should always be used as a source of 
symmetry information in preference to the above space-group names. 
They are only intended as comments. 
;
_shelx_estimated_absorpt_t_min 0.979
_shelx_estimated_absorpt_t_max 0.991

loop_
_space_group_symop_operation_xyz
'x, y, z'
'-x+1/2, y+1/2, -z+1/2'
'-x, -y, -z'
'x-1/2, -y-1/2, z-1/2'

loop_
_atom_site_label
_atom_site_type_symbol
_atom_site_fract_x
_atom_site_fract_y
_atom_site_fract_z
_atom_site_U_iso_or_equiv
_atom_site_adp_type
_atom_site_occupancy
_atom_site_site_symmetry_order
_atom_site_calc_flag
_atom_site_refinement_flags_posn
_atom_site_refinement_flags_adp
C1 C 0.38657(13) -0.1900(3) 0.17757(7) 0.0439(4) Uani 1 1 d . .
H1 H 0.4190 -0.0533 0.1803 0.053 Uiso 1 1 calc R U
C2 C 0.40609(14) -0.3357(3) 0.22098(8) 0.0478(5) Uani 1 1 d . .
H2 H 0.4521 -0.2957 0.2528 0.057 Uiso 1 1 calc R U
C3 C 0.35886(13) -0.5410(3) 0.21847(7) 0.0421(4) Uani 1 1 d . .
C4 C 0.29039(14) -0.5940(3) 0.17033(7) 0.0439(4) Uani 1 1 d . .
H4 H 0.2571 -0.7299 0.1677 0.053 Uiso 1 1 calc R U
C5 C 0.27027(13) -0.4497(3) 0.12608(7) 0.0396(4) Uani 1 1 d . .
H5 H 0.2245 -0.4890 0.0941 0.047 Uiso 1 1 calc R U
C6 C 0.31875(12) -0.2471(3) 0.12992(7) 0.0338(4) Uani 1 1 d . .
C7 C 0.20118(12) -0.0105(3) 0.06269(7) 0.0367(4) Uani 1 1 d . .
C8 C 0.21744(12) 0.1269(2) 0.01456(7) 0.0331(4) Uani 1 1 d . .
C9 C 0.33431(12) 0.1262(3) 0.01077(7) 0.0415(4) Uani 1 1 d . .
H9A H 0.3645 0.2712 0.0174 0.050 Uiso 1 1 calc R U
H9B H 0.3469 0.0760 -0.0255 0.050 Uiso 1 1 calc R U
C10 C 0.38124(12) -0.0293(3) 0.05539(7) 0.0400(4) Uani 1 1 d . .
C11 C 0.13759(12) 0.2192(3) -0.01837(7) 0.0362(4) Uani 1 1 d . .
H11 H 0.0696 0.2004 -0.0091 0.043 Uiso 1 1 calc R U
C12 C 0.14650(12) 0.3525(3) -0.06962(7) 0.0366(4) Uani 1 1 d . .
C13 C 0.17888(12) 0.2142(3) -0.11545(7) 0.0346(4) Uani 1 1 d . .
C14 C 0.13211(14) 0.0313(3) -0.14176(8) 0.0455(4) Uani 1 1 d . .
H14 H 0.0696 -0.0259 -0.1319 0.055 Uiso 1 1 calc R U
C15 C 0.17989(17) -0.0660(3) -0.18321(9) 0.0579(5) Uani 1 1 d . .
H15 H 0.1492 -0.1895 -0.2013 0.070 Uiso 1 1 calc R U
C16 C 0.27230(17) 0.0188(4) -0.19781(8) 0.0596(6) Uani 1 1 d . .
H16 H 0.3028 -0.0480 -0.2259 0.072 Uiso 1 1 calc R U
C17 C 0.32074(15) 0.2007(4) -0.17162(8) 0.0521(5) Uani 1 1 d . .
H17 H 0.3833 0.2572 -0.1816 0.063 Uiso 1 1 calc R U
C18 C 0.27308(12) 0.2957(3) -0.13020(7) 0.0372(4) Uani 1 1 d . .
C19 C 0.24049(14) 0.5152(3) -0.05886(8) 0.0424(4) Uani 1 1 d . .
C20 C 0.38141(18) -0.6973(4) 0.26650(9) 0.0616(6) Uani 1 1 d . .
H20A H 0.4549 -0.7415 0.2709 0.092 Uiso 1 1 calc R U
H20B H 0.3364 -0.8235 0.2594 0.092 Uiso 1 1 calc R U
H20C H 0.3673 -0.6266 0.2999 0.092 Uiso 1 1 calc R U
C21 C 0.04355(15) 0.4818(3) -0.08870(9) 0.0523(5) Uani 1 1 d . .
H21A H -0.0161 0.3834 -0.0940 0.078 Uiso 1 1 calc R U
H21B H 0.0490 0.5547 -0.1231 0.078 Uiso 1 1 calc R U
H21C H 0.0334 0.5881 -0.0610 0.078 Uiso 1 1 calc R U
C22 C 0.40597(15) 0.5951(3) -0.09855(11) 0.0666(6) Uani 1 1 d . .
H22A H 0.4153 0.7025 -0.0695 0.100 Uiso 1 1 calc R U
H22B H 0.4027 0.6663 -0.1339 0.100 Uiso 1 1 calc R U
H22C H 0.4650 0.4951 -0.0934 0.100 Uiso 1 1 calc R U
N1 N 0.30051(10) -0.0960(2) 0.08475(5) 0.0339(3) Uani 1 1 d . .
N2 N 0.30734(11) 0.4758(2) -0.09676(7) 0.0442(4) Uani 1 1 d . .
O1 O 0.47249(9) -0.0904(2) 0.06605(6) 0.0629(4) Uani 1 1 d . .
O2 O 0.11973(9) -0.0440(2) 0.08154(6) 0.0571(4) Uani 1 1 d . .
O3 O 0.25288(12) 0.6544(2) -0.02312(6) 0.0638(4) Uani 1 1 d . .

loop_
_atom_site_aniso_label
_atom_site_aniso_U_11
_atom_site_aniso_U_22
_atom_site_aniso_U_33
_atom_site_aniso_U_23
_atom_site_aniso_U_13
_atom_site_aniso_U_12
C1 0.0415(9) 0.0449(10) 0.0434(11) 0.0031(9) 0.0005(8) -0.0101(8)
C2 0.0443(9) 0.0589(12) 0.0374(10) 0.0032(9) -0.0033(8) -0.0077(9)
C3 0.0410(9) 0.0508(10) 0.0360(10) 0.0067(9) 0.0104(7) 0.0015(8)
C4 0.0515(10) 0.0367(9) 0.0439(11) 0.0009(8) 0.0084(8) -0.0046(8)
C5 0.0439(9) 0.0405(9) 0.0336(9) -0.0034(8) 0.0035(7) -0.0015(8)
C6 0.0311(8) 0.0395(9) 0.0315(9) 0.0017(8) 0.0070(7) 0.0011(7)
C7 0.0349(8) 0.0402(9) 0.0358(9) -0.0004(8) 0.0081(7) -0.0011(7)
C8 0.0353(8) 0.0312(8) 0.0337(9) -0.0027(7) 0.0077(7) -0.0018(7)
C9 0.0370(8) 0.0432(10) 0.0449(11) 0.0104(9) 0.0084(7) -0.0028(7)
C10 0.0329(8) 0.0442(10) 0.0434(10) 0.0051(8) 0.0077(7) -0.0032(7)
C11 0.0347(8) 0.0359(9) 0.0393(10) -0.0020(8) 0.0099(7) -0.0007(7)
C12 0.0362(8) 0.0337(8) 0.0401(10) 0.0008(8) 0.0059(7) 0.0003(7)
C13 0.0349(8) 0.0343(8) 0.0331(9) 0.0058(8) 0.0000(7) -0.0005(7)
C14 0.0440(9) 0.0453(10) 0.0452(11) -0.0014(9) 0.0003(8) -0.0075(8)
C15 0.0664(13) 0.0559(12) 0.0493(12) -0.0157(10) 0.0017(10) -0.0027(10)
C16 0.0668(13) 0.0729(14) 0.0397(11) -0.0085(11) 0.0100(10) 0.0107(11)
C17 0.0455(10) 0.0687(13) 0.0441(11) 0.0081(10) 0.0131(8) 0.0026(9)
C18 0.0360(8) 0.0385(9) 0.0354(9) 0.0081(8) 0.0000(7) -0.0009(7)
C19 0.0506(10) 0.0298(9) 0.0447(11) 0.0039(9) 0.0008(8) -0.0016(7)
C20 0.0721(13) 0.0663(13) 0.0462(12) 0.0166(11) 0.0082(10) -0.0019(11)
C21 0.0487(10) 0.0452(10) 0.0628(13) 0.0117(10) 0.0076(9) 0.0094(8)
C22 0.0458(11) 0.0557(12) 0.0966(18) 0.0124(13) 0.0054(11) -0.0186(10)
N1 0.0315(7) 0.0381(7) 0.0325(7) 0.0036(6) 0.0059(5) -0.0013(6)
N2 0.0399(8) 0.0387(8) 0.0536(10) 0.0052(7) 0.0055(7) -0.0102(6)
O1 0.0336(7) 0.0844(10) 0.0722(10) 0.0329(8) 0.0124(6) 0.0071(6)
O2 0.0370(7) 0.0792(10) 0.0586(9) 0.0234(8) 0.0189(6) 0.0049(6)
O3 0.0842(10) 0.0392(7) 0.0659(10) -0.0142(7) 0.0046(8) -0.0103(7)

loop_
_atom_type_symbol
_atom_type_description
_atom_type_scat_dispersion_real
_atom_type_scat_dispersion_imag
_atom_type_scat_source
C C 0.0033 0.0016 'International Tables Vol C Tables 4.2.6.8 and 6.1.1.4'
H H 0.0000 0.0000 'International Tables Vol C Tables 4.2.6.8 and 6.1.1.4'
N N 0.0061 0.0033 'International Tables Vol C Tables 4.2.6.8 and 6.1.1.4'
O O 0.0106 0.0060 'International Tables Vol C Tables 4.2.6.8 and 6.1.1.4'

loop_
_geom_angle_atom_site_label_1
_geom_angle_atom_site_label_2
_geom_angle_atom_site_label_3
_geom_angle
C2 C1 C6 119.90(16)
C2 C1 H1 120.0
C6 C1 H1 120.0
C1 C2 C3 121.71(16)
C1 C2 H2 119.1
C3 C2 H2 119.1
C4 C3 C2 117.34(16)
C4 C3 C20 121.97(17)
C2 C3 C20 120.69(17)
C5 C4 C3 121.72(16)
C5 C4 H4 119.1
C3 C4 H4 119.1
C6 C5 C4 119.43(16)
C6 C5 H5 120.3
C4 C5 H5 120.3
C5 C6 C1 119.90(16)
C5 C6 N1 120.68(14)
C1 C6 N1 119.41(14)
O2 C7 N1 124.29(16)
O2 C7 C8 128.67(15)
N1 C7 C8 107.02(13)
C11 C8 C7 122.57(14)
C11 C8 C9 129.69(15)
C7 C8 C9 107.67(13)
C8 C9 C10 104.22(13)
C8 C9 H9A 110.9
C10 C9 H9A 110.9
C8 C9 H9B 110.9
C10 C9 H9B 110.9
H9A C9 H9B 108.9
O1 C10 N1 123.55(16)
O1 C10 C9 128.05(15)
N1 C10 C9 108.40(13)
C8 C11 C12 126.01(14)
C8 C11 H11 117.0
C12 C11 H11 117.0
C13 C12 C11 111.81(13)
C13 C12 C21 112.27(14)
C11 C12 C21 111.27(14)
C13 C12 C19 101.48(13)
C11 C12 C19 111.09(13)
C21 C12 C19 108.50(14)
C14 C13 C18 119.84(16)
C14 C13 C12 130.89(15)
C18 C13 C12 109.27(14)
C13 C14 C15 118.84(17)
C13 C14 H14 120.6
C15 C14 H14 120.6
C16 C15 C14 120.53(19)
C16 C15 H15 119.7
C14 C15 H15 119.7
C15 C16 C17 121.44(19)
C15 C16 H16 119.3
C17 C16 H16 119.3
C18 C17 C16 117.68(18)
C18 C17 H17 121.2
C16 C17 H17 121.2
C17 C18 C13 121.67(17)
C17 C18 N2 128.71(16)
C13 C18 N2 109.61(15)
O3 C19 N2 125.70(17)
O3 C19 C12 126.08(17)
N2 C19 C12 108.22(15)
C3 C20 H20A 109.5
C3 C20 H20B 109.5
H20A C20 H20B 109.5
C3 C20 H20C 109.5
H20A C20 H20C 109.5
H20B C20 H20C 109.5
C12 C21 H21A 109.5
C12 C21 H21B 109.5
H21A C21 H21B 109.5
C12 C21 H21C 109.5
H21A C21 H21C 109.5
H21B C21 H21C 109.5
N2 C22 H22A 109.5
N2 C22 H22B 109.5
H22A C22 H22B 109.5
N2 C22 H22C 109.5
H22A C22 H22C 109.5
H22B C22 H22C 109.5
C7 N1 C10 112.47(13)
C7 N1 C6 124.86(13)
C10 N1 C6 122.53(13)
C19 N2 C18 111.26(14)
C19 N2 C22 123.73(17)
C18 N2 C22 124.80(16)

loop_
_geom_bond_atom_site_label_1
_geom_bond_atom_site_label_2
_geom_bond_distance
C1 C2 1.376(3)
C1 C6 1.381(2)
C1 H1 0.9300
C2 C3 1.389(3)
C2 H2 0.9300
C3 C4 1.388(2)
C3 C20 1.504(3)
C4 C5 1.387(2)
C4 H4 0.9300
C5 C6 1.380(2)
C5 H5 0.9300
C6 N1 1.429(2)
C7 O2 1.2083(19)
C7 N1 1.394(2)
C7 C8 1.481(2)
C8 C11 1.320(2)
C8 C9 1.498(2)
C9 C10 1.498(2)
C9 H9A 0.9700
C9 H9B 0.9700
C10 O1 1.2059(19)
C10 N1 1.394(2)
C11 C12 1.509(2)
C11 H11 0.9300
C12 C13 1.506(2)
C12 C21 1.537(2)
C12 C19 1.544(2)
C13 C14 1.378(2)
C13 C18 1.390(2)
C14 C15 1.387(3)
C14 H14 0.9300
C15 C16 1.375(3)
C15 H15 0.9300
C16 C17 1.380(3)
C16 H16 0.9300
C17 C18 1.379(3)
C17 H17 0.9300
C18 N2 1.400(2)
C19 O3 1.211(2)
C19 N2 1.365(2)
C20 H20A 0.9600
C20 H20B 0.9600
C20 H20C 0.9600
C21 H21A 0.9600
C21 H21B 0.9600
C21 H21C 0.9600
C22 N2 1.453(2)
C22 H22A 0.9600
C22 H22B 0.9600
C22 H22C 0.9600

loop_
_geom_torsion_atom_site_label_1
_geom_torsion_atom_site_label_2
_geom_torsion_atom_site_label_3
_geom_torsion_atom_site_label_4
_geom_torsion
C6 C1 C2 C3 -0.2(3)
C1 C2 C3 C4 -0.3(3)
C1 C2 C3 C20 -179.95(18)
C2 C3 C4 C5 0.6(3)
C20 C3 C4 C5 -179.71(17)
C3 C4 C5 C6 -0.5(3)
C4 C5 C6 C1 0.0(2)
C4 C5 C6 N1 179.26(15)
C2 C1 C6 C5 0.4(3)
C2 C1 C6 N1 -178.93(15)
O2 C7 C8 C11 -6.5(3)
N1 C7 C8 C11 174.79(15)
O2 C7 C8 C9 176.18(18)
N1 C7 C8 C9 -2.50(18)
C11 C8 C9 C10 -172.78(17)
C7 C8 C9 C10 4.25(18)
C8 C9 C10 O1 175.87(19)
C8 C9 C10 N1 -4.56(19)
C7 C8 C11 C12 -177.01(15)
C9 C8 C11 C12 -0.4(3)
C8 C11 C12 C13 68.2(2)
C8 C11 C12 C21 -165.33(16)
C8 C11 C12 C19 -44.3(2)
C11 C12 C13 C14 57.4(2)
C21 C12 C13 C14 -68.5(2)
C19 C12 C13 C14 175.86(17)
C11 C12 C13 C18 -121.57(14)
C21 C12 C13 C18 112.55(16)
C19 C12 C13 C18 -3.11(17)
C18 C13 C14 C15 -0.9(3)
C12 C13 C14 C15 -179.75(17)
C13 C14 C15 C16 0.0(3)
C14 C15 C16 C17 0.6(3)
C15 C16 C17 C18 -0.2(3)
C16 C17 C18 C13 -0.8(3)
C16 C17 C18 N2 178.22(17)
C14 C13 C18 C17 1.3(2)
C12 C13 C18 C17 -179.60(15)
C14 C13 C18 N2 -177.86(14)
C12 C13 C18 N2 1.25(18)
C13 C12 C19 O3 -176.23(17)
C11 C12 C19 O3 -57.2(2)
C21 C12 C19 O3 65.4(2)
C13 C12 C19 N2 3.98(17)
C11 C12 C19 N2 122.97(15)
C21 C12 C19 N2 -114.42(16)
O2 C7 N1 C10 -179.23(17)
C8 C7 N1 C10 -0.48(19)
O2 C7 N1 C6 4.9(3)
C8 C7 N1 C6 -176.39(14)
O1 C10 N1 C7 -177.14(17)
C9 C10 N1 C7 3.3(2)
O1 C10 N1 C6 -1.1(3)
C9 C10 N1 C6 179.30(14)
C5 C6 N1 C7 60.5(2)
C1 C6 N1 C7 -120.25(18)
C5 C6 N1 C10 -115.07(18)
C1 C6 N1 C10 64.2(2)
O3 C19 N2 C18 176.66(17)
C12 C19 N2 C18 -3.56(18)
O3 C19 N2 C22 1.5(3)
C12 C19 N2 C22 -178.68(16)
C17 C18 N2 C19 -177.55(17)
C13 C18 N2 C19 1.53(19)
C17 C18 N2 C22 -2.5(3)
C13 C18 N2 C22 176.59(16)
